data_4066584
loop_
_publ_author_name
'Han, Jun'
'Deng, Chao'
'Fang, Ru'
'Zhao, Deyang'
'Wang, Leyong'
'Gladysz, John A.'

_publ_section_title
;
 Square-Planar Palladium Complexes with TransDi- and Tribenzylphosphine
 Ligands Bearing O(CH2)4CH&#x2550;CH2Substituents; Two- and Three-Fold
 Intramolecular Ring-Closing Metatheses
;
_journal_issue 15
_journal_name_full Organometallics
_journal_page_first 3231
_journal_paper_doi 10.1021/om100536g
_journal_volume 29
_journal_year 2010
_chemical_formula_moiety 'C72 H95 Cl2 O6 P2 Pd'
_chemical_formula_sum 'C72 H95 Cl2 O6 P2 Pd'
_chemical_formula_weight 1295.72
_chemical_name_systematic
; 
 ? 
;
_space_group_IT_number 2
_symmetry_cell_setting triclinic
_symmetry_space_group_name_Hall '-P 1'
_symmetry_space_group_name_H-M 'P -1'
_atom_sites_solution_hydrogens geom
_atom_sites_solution_primary direct
_atom_sites_solution_secondary difmap
_audit_creation_method SHELXL-97
_cell_angle_alpha 91.635(2)
_cell_angle_beta 98.258(3)
_cell_angle_gamma 112.841(2)
_cell_formula_units_Z 2
_cell_length_a 10.8159(17)
_cell_length_b 13.927(2)
_cell_length_c 24.832(4)
_cell_measurement_reflns_used 5204
_cell_measurement_temperature 291(2)
_cell_measurement_theta_max 23.81
_cell_measurement_theta_min 2.19
_cell_volume 3396.9(9)
_computing_cell_refinement SMART
_computing_data_collection 'SMART (Bruker, 2000)'
_computing_data_reduction 'SAINT (Bruker, 2000)'
_computing_molecular_graphics SHELXTL
_computing_publication_material SHELXTL
_computing_structure_refinement SHELXTL
_computing_structure_solution 'SHELXTL (Bruker, 2000)'
_diffrn_ambient_temperature 291(2)
_diffrn_measured_fraction_theta_full 0.976
_diffrn_measured_fraction_theta_max 0.976
_diffrn_measurement_device_type 'Bruker Smart Apex CCD'
_diffrn_measurement_method 'phi and omega scans'
_diffrn_radiation_monochromator graphite
_diffrn_radiation_source 'sealed tube'
_diffrn_radiation_type MoK\a
_diffrn_radiation_wavelength 0.71073
_diffrn_reflns_av_R_equivalents 0.0314
_diffrn_reflns_av_sigmaI/netI 0.0795
_diffrn_reflns_limit_h_max 13
_diffrn_reflns_limit_h_min -12
_diffrn_reflns_limit_k_max 16
_diffrn_reflns_limit_k_min -17
_diffrn_reflns_limit_l_max 19
_diffrn_reflns_limit_l_min -30
_diffrn_reflns_number 18520
_diffrn_reflns_theta_full 26.00
_diffrn_reflns_theta_max 26.00
_diffrn_reflns_theta_min 1.86
_exptl_absorpt_coefficient_mu 0.449
_exptl_absorpt_correction_T_max 0.9078
_exptl_absorpt_correction_T_min 0.8847
_exptl_absorpt_correction_type multi-scan
_exptl_absorpt_process_details 'SADABS; Bruker, 2000'
_exptl_crystal_colour yellow
_exptl_crystal_density_diffrn 1.267
_exptl_crystal_density_method 'not measured'
_exptl_crystal_description prism
_exptl_crystal_F_000 1370
_exptl_crystal_size_max 0.28
_exptl_crystal_size_mid 0.24
_exptl_crystal_size_min 0.22
_refine_diff_density_max 0.684
_refine_diff_density_min -0.405
_refine_diff_density_rms 0.059
_refine_ls_extinction_method none
_refine_ls_goodness_of_fit_ref 0.803
_refine_ls_hydrogen_treatment constr
_refine_ls_matrix_type fullcycle
_refine_ls_number_parameters 646
_refine_ls_number_reflns 13040
_refine_ls_number_restraints 0
_refine_ls_restrained_S_all 0.803
_refine_ls_R_factor_all 0.0752
_refine_ls_R_factor_gt 0.0439
_refine_ls_shift/su_max 0.000
_refine_ls_shift/su_mean 0.000
_refine_ls_structure_factor_coef Fsqd
_refine_ls_weighting_details 'calc w=1/[\s^2^(Fo^2^)+(0.06P)^2^+1.99P] where P=(Fo^2^+2Fc^2^)/3'
_refine_ls_weighting_scheme calc
_refine_ls_wR_factor_gt 0.0995
_refine_ls_wR_factor_ref 0.1092
_reflns_number_gt 8038
_reflns_number_total 13040
_reflns_threshold_expression >2sigma(I)
_cod_data_source_file om100536g_si_002.cif
_cod_data_source_block 5
_cod_depositor_comments
;
The following automatic conversions were performed:

'_symmetry_cell_setting' value 'Triclinic' changed to 'triclinic'
according to /home/saulius/struct/CIF-dictionaries/cif_core.dic
dictionary named 'cif_core.dic' version 2.4.1 from 2010-06-29.

Automatic conversion script
Id: cif_fix_values 1715 2011-07-08 13:25:40Z adriana 
;
_cod_original_sg_symbol_H-M 'P-1   '
_cod_database_code 4066584

loop_
_symmetry_equiv_pos_as_xyz
'x, y, z'
'-x, -y, -z'

loop_
_atom_site_label
_atom_site_type_symbol
_atom_site_fract_x
_atom_site_fract_y
_atom_site_fract_z
_atom_site_U_iso_or_equiv
_atom_site_adp_type
_atom_site_occupancy
_atom_site_symmetry_multiplicity
_atom_site_calc_flag
_atom_site_refinement_flags
C1 C 0.6366(3) 1.1008(3) 0.65367(13) 0.0476(8) Uani 1 1 d .
H1 H 0.6615 1.0444 0.6503 0.057 Uiso 1 1 calc R
C2 C 0.4339(3) 1.1532(3) 0.69800(14) 0.0461(8) Uani 1 1 d .
H2A H 0.4536 1.2150 0.6782 0.055 Uiso 1 1 calc R
H2B H 0.3748 1.0937 0.6724 0.055 Uiso 1 1 calc R
C3 C 0.7272(3) 1.2686(2) 0.73932(13) 0.0444(7) Uani 1 1 d .
H3A H 0.8137 1.2619 0.7481 0.053 Uiso 1 1 calc R
H3B H 0.7323 1.3094 0.7081 0.053 Uiso 1 1 calc R
C4 C 0.4375(4) 0.7972(3) 0.85021(14) 0.0461(8) Uani 1 1 d .
H4A H 0.4174 0.8501 0.8690 0.055 Uiso 1 1 calc R
H4B H 0.3641 0.7646 0.8196 0.055 Uiso 1 1 calc R
C5 C 0.6099(3) 0.7633(3) 0.77927(14) 0.0461(8) Uani 1 1 d .
H5A H 0.6692 0.7356 0.8003 0.055 Uiso 1 1 calc R
H5B H 0.5211 0.7066 0.7692 0.055 Uiso 1 1 calc R
C6 C 0.7302(3) 0.8975(2) 0.88042(13) 0.0431(7) Uani 1 1 d .
H6A H 0.7293 0.8330 0.8945 0.052 Uiso 1 1 calc R
H6B H 0.8164 0.9321 0.8679 0.052 Uiso 1 1 calc R
C7 C 0.62942(9) 1.16443(6) 0.60667(3) 0.0503(8) Uani 1 1 d G
C8 C 0.50998(10) 1.13168(7) 0.56875(3) 0.0488(8) Uani 1 1 d G
C9 C 0.50120(12) 1.18913(8) 0.52456(3) 0.0500(8) Uani 1 1 d G
H9 H 0.4213 1.1672 0.4992 0.060 Uiso 1 1 calc R
C10 C 0.61185(12) 1.27932(8) 0.51830(3) 0.0522(8) Uani 1 1 d G
H10 H 0.6060 1.3178 0.4887 0.063 Uiso 1 1 calc R
C11 C 0.73129(11) 1.31208(8) 0.55622(3) 0.0540(9) Uani 1 1 d G
H11 H 0.8053 1.3724 0.5520 0.065 Uiso 1 1 calc R
C12 C 0.74008(10) 1.25463(7) 0.60040(3) 0.0452(8) Uani 1 1 d G
H12 H 0.8200 1.2765 0.6258 0.054 Uiso 1 1 calc R
C13 C 0.35368(7) 1.16283(6) 0.74173(3) 0.0423(7) Uani 1 1 d G
C14 C 0.22930(8) 1.16963(7) 0.72500(3) 0.0459(8) Uani 1 1 d G
C15 C 0.15449(8) 1.18243(8) 0.76363(4) 0.0487(8) Uani 1 1 d G
H15 H 0.0713 1.1870 0.7524 0.058 Uiso 1 1 calc R
C16 C 0.20406(8) 1.18842(7) 0.81901(4) 0.0431(7) Uani 1 1 d G
H16 H 0.1540 1.1970 0.8449 0.052 Uiso 1 1 calc R
C17 C 0.32844(8) 1.18163(6) 0.83575(3) 0.0491(8) Uani 1 1 d G
H17 H 0.3616 1.1856 0.8728 0.059 Uiso 1 1 calc R
C18 C 0.40326(7) 1.16883(5) 0.79711(3) 0.0534(9) Uani 1 1 d G
H18 H 0.4865 1.1643 0.8083 0.064 Uiso 1 1 calc R
C19 C 0.71143(8) 1.33016(4) 0.78708(3) 0.0454(7) Uani 1 1 d G
C20 C 0.65509(9) 1.40392(5) 0.77867(3) 0.0480(8) Uani 1 1 d G
C21 C 0.63166(10) 1.45391(5) 0.82296(4) 0.0568(9) Uani 1 1 d G
H21 H 0.5940 1.5033 0.8173 0.068 Uiso 1 1 calc R
C22 C 0.66458(10) 1.43015(5) 0.87567(3) 0.0526(9) Uani 1 1 d G
H22 H 0.6489 1.4636 0.9053 0.063 Uiso 1 1 calc R
C23 C 0.72093(9) 1.35639(5) 0.88409(3) 0.0546(9) Uani 1 1 d G
H23 H 0.7430 1.3405 0.9194 0.066 Uiso 1 1 calc R
C24 C 0.74435(8) 1.30639(5) 0.83980(3) 0.0524(8) Uani 1 1 d G
H24 H 0.7821 1.2570 0.8454 0.063 Uiso 1 1 calc R
C25 C 0.43278(9) 0.71365(5) 0.88945(3) 0.0467(8) Uani 1 1 d G
C26 C 0.38367(10) 0.60840(5) 0.87077(4) 0.0495(8) Uani 1 1 d G
C27 C 0.37492(12) 0.53389(6) 0.90775(4) 0.0531(9) Uani 1 1 d G
H27 H 0.3421 0.4635 0.8952 0.064 Uiso 1 1 calc R
C28 C 0.41529(12) 0.56463(6) 0.96340(4) 0.0572(9) Uani 1 1 d G
H28 H 0.4094 0.5148 0.9881 0.069 Uiso 1 1 calc R
C29 C 0.46440(11) 0.66989(7) 0.98209(4) 0.0600(10) Uani 1 1 d G
H29 H 0.4914 0.6905 1.0193 0.072 Uiso 1 1 calc R
C30 C 0.47315(9) 0.74440(6) 0.94511(3) 0.0514(8) Uani 1 1 d G
H30 H 0.5060 0.8148 0.9576 0.062 Uiso 1 1 calc R
C31 C 0.66642(9) 0.80137(6) 0.72718(3) 0.0399(7) Uani 1 1 d G
C32 C 0.80560(10) 0.83797(7) 0.72700(3) 0.0443(8) Uani 1 1 d G
C33 C 0.85667(10) 0.87106(7) 0.67946(4) 0.0505(8) Uani 1 1 d G
H33 H 0.9498 0.8955 0.6793 0.061 Uiso 1 1 calc R
C34 C 0.76858(11) 0.86755(7) 0.63210(3) 0.0574(9) Uani 1 1 d G
H34 H 0.8028 0.8897 0.6003 0.069 Uiso 1 1 calc R
C35 C 0.62941(11) 0.83095(6) 0.63228(3) 0.0504(8) Uani 1 1 d G
H35 H 0.5705 0.8286 0.6006 0.060 Uiso 1 1 calc R
C36 C 0.57833(10) 0.79786(5) 0.67982(3) 0.0484(8) Uani 1 1 d G
H36 H 0.4852 0.7734 0.6799 0.058 Uiso 1 1 calc R
C37 C 0.72254(8) 0.96789(6) 0.92729(3) 0.0453(7) Uani 1 1 d G
C38 C 0.76997(9) 0.95681(7) 0.98084(3) 0.0442(7) Uani 1 1 d G
C39 C 0.75347(10) 1.01428(7) 1.02389(3) 0.0501(8) Uani 1 1 d G
H39 H 0.7852 1.0069 1.0597 0.060 Uiso 1 1 calc R
C40 C 0.68955(10) 1.08282(7) 1.01339(2) 0.0537(9) Uani 1 1 d G
H40 H 0.6785 1.1213 1.0422 0.064 Uiso 1 1 calc R
C41 C 0.64212(8) 1.09390(6) 0.95985(2) 0.0491(8) Uani 1 1 d G
H41 H 0.5994 1.1398 0.9528 0.059 Uiso 1 1 calc R
C42 C 0.65862(7) 1.03643(5) 0.91679(2) 0.0434(7) Uani 1 1 d G
H42 H 0.6269 1.0438 0.8810 0.052 Uiso 1 1 calc R
C43 C 0.2797(4) 1.0276(3) 0.53670(16) 0.0667(11) Uani 1 1 d .
H43A H 0.2573 1.0886 0.5377 0.080 Uiso 1 1 calc R
H43B H 0.2825 1.0066 0.4995 0.080 Uiso 1 1 calc R
C44 C 0.1880(4) 0.9395(3) 0.56429(16) 0.0638(10) Uani 1 1 d .
H44A H 0.1907 0.9670 0.6010 0.077 Uiso 1 1 calc R
H44B H 0.0959 0.9196 0.5450 0.077 Uiso 1 1 calc R
C45 C 0.2133(4) 0.8426(3) 0.56903(16) 0.0604(10) Uani 1 1 d .
H45A H 0.3022 0.8572 0.5903 0.073 Uiso 1 1 calc R
H45B H 0.2075 0.8097 0.5333 0.073 Uiso 1 1 calc R
C46 C 0.1016(4) 0.7743(3) 0.59783(16) 0.0593(10) Uani 1 1 d .
H46A H 0.0165 0.7442 0.5724 0.071 Uiso 1 1 calc R
H46B H 0.0898 0.8156 0.6272 0.071 Uiso 1 1 calc R
C47 C 0.1402(4) 0.6885(3) 0.62053(17) 0.0638(11) Uani 1 1 d .
H47A H 0.1814 0.6637 0.5941 0.077 Uiso 1 1 calc R
H47B H 0.2076 0.7169 0.6534 0.077 Uiso 1 1 calc R
C48 C 0.0209(4) 0.5980(3) 0.63375(16) 0.0668(11) Uani 1 1 d .
H48A H -0.0409 0.5641 0.6001 0.080 Uiso 1 1 calc R
H48B H -0.0274 0.6243 0.6563 0.080 Uiso 1 1 calc R
C49 C 0.0597(5) 0.5179(3) 0.66317(17) 0.0722(12) Uani 1 1 d .
H49A H -0.0231 0.4551 0.6600 0.087 Uiso 1 1 calc R
H49B H 0.1187 0.5012 0.6420 0.087 Uiso 1 1 calc R
C50 C 0.1272(4) 0.5343(3) 0.72184(16) 0.0652(11) Uani 1 1 d .
H50A H 0.1876 0.6075 0.7303 0.078 Uiso 1 1 calc R
H50B H 0.0578 0.5190 0.7449 0.078 Uiso 1 1 calc R
C51 C 0.2068(4) 0.4692(3) 0.73581(14) 0.0555(9) Uani 1 1 d .
H51A H 0.2846 0.4921 0.7170 0.067 Uiso 1 1 calc R
H51B H 0.1503 0.3970 0.7223 0.067 Uiso 1 1 calc R
C52 C 0.2572(4) 0.4740(3) 0.79680(15) 0.0556(9) Uani 1 1 d .
H52A H 0.1812 0.4441 0.8162 0.067 Uiso 1 1 calc R
H52B H 0.3156 0.4359 0.8033 0.067 Uiso 1 1 calc R
C53 C 0.0548(4) 1.1579(3) 0.65188(15) 0.0545(9) Uani 1 1 d .
H53A H 0.0534 1.2254 0.6615 0.065 Uiso 1 1 calc R
H53B H -0.0132 1.1048 0.6685 0.065 Uiso 1 1 calc R
C54 C 0.0268(3) 1.1343(3) 0.59093(15) 0.0535(9) Uani 1 1 d .
H54A H -0.0615 1.1349 0.5773 0.064 Uiso 1 1 calc R
H54B H 0.0206 1.0638 0.5829 0.064 Uiso 1 1 calc R
C55 C 0.1296(4) 1.2073(3) 0.55944(15) 0.0533(9) Uani 1 1 d .
H55A H 0.2195 1.2102 0.5736 0.064 Uiso 1 1 calc R
H55B H 0.1070 1.1803 0.5213 0.064 Uiso 1 1 calc R
C56 C 0.1311(4) 1.3152(3) 0.56393(15) 0.0553(9) Uani 1 1 d .
H56A H 0.1656 1.3447 0.6016 0.066 Uiso 1 1 calc R
H56B H 0.0380 1.3097 0.5555 0.066 Uiso 1 1 calc R
C57 C 0.2142(4) 1.3903(3) 0.52775(17) 0.0643(10) Uani 1 1 d .
H57A H 0.1909 1.4509 0.5266 0.077 Uiso 1 1 calc R
H57B H 0.1924 1.3567 0.4909 0.077 Uiso 1 1 calc R
C58 C 0.3665(4) 1.4260(3) 0.54824(14) 0.0515(8) Uani 1 1 d .
H58A H 0.3871 1.3642 0.5469 0.062 Uiso 1 1 calc R
H58B H 0.4134 1.4701 0.5219 0.062 Uiso 1 1 calc R
C59 C 0.4297(4) 1.4830(3) 0.60317(17) 0.0645(10) Uani 1 1 d .
H59A H 0.3753 1.4496 0.6304 0.077 Uiso 1 1 calc R
H59B H 0.4381 1.5549 0.6032 0.077 Uiso 1 1 calc R
C60 C 0.5674(4) 1.4788(3) 0.61488(16) 0.0574(9) Uani 1 1 d .
H60A H 0.5572 1.4086 0.6228 0.069 Uiso 1 1 calc R
H60B H 0.6109 1.4950 0.5828 0.069 Uiso 1 1 calc R
C61 C 0.6538(4) 1.5535(3) 0.66152(16) 0.0645(10) Uani 1 1 d .
H61A H 0.6468 1.6201 0.6563 0.077 Uiso 1 1 calc R
H61B H 0.7475 1.5640 0.6607 0.077 Uiso 1 1 calc R
C62 C 0.6236(4) 1.5247(3) 0.71685(15) 0.0587(9) Uani 1 1 d .
H62A H 0.6896 1.5778 0.7443 0.070 Uiso 1 1 calc R
H62B H 0.5340 1.5220 0.7200 0.070 Uiso 1 1 calc R
C63 C 1.0253(3) 0.8745(3) 0.77748(16) 0.0548(9) Uani 1 1 d .
H63A H 1.0644 0.9502 0.7781 0.066 Uiso 1 1 calc R
H63B H 1.0486 0.8453 0.7464 0.066 Uiso 1 1 calc R
C64 C 1.0793(4) 0.8409(3) 0.83005(15) 0.0521(8) Uani 1 1 d .
H64A H 1.0409 0.8589 0.8598 0.063 Uiso 1 1 calc R
H64B H 1.1774 0.8781 0.8383 0.063 Uiso 1 1 calc R
C65 C 1.0437(4) 0.7241(3) 0.82543(14) 0.0556(9) Uani 1 1 d .
H65A H 0.9471 0.6882 0.8116 0.067 Uiso 1 1 calc R
H65B H 1.0922 0.7084 0.7988 0.067 Uiso 1 1 calc R
C66 C 1.0759(4) 0.6810(3) 0.87781(15) 0.0575(9) Uani 1 1 d .
H66A H 1.1675 0.7255 0.8955 0.069 Uiso 1 1 calc R
H66B H 1.0742 0.6120 0.8694 0.069 Uiso 1 1 calc R
C67 C 0.9771(4) 0.6727(3) 0.91792(14) 0.0519(8) Uani 1 1 d .
H67A H 0.9708 0.7397 0.9236 0.062 Uiso 1 1 calc R
H67B H 0.8872 0.6215 0.9024 0.062 Uiso 1 1 calc R
C68 C 1.0245(4) 0.6409(3) 0.97186(16) 0.0571(9) Uani 1 1 d .
H68A H 1.1091 0.6965 0.9893 0.069 Uiso 1 1 calc R
H68B H 1.0425 0.5789 0.9654 0.069 Uiso 1 1 calc R
C69 C 0.9196(4) 0.6180(3) 1.01062(16) 0.0582(9) Uani 1 1 d .
H69A H 0.8478 0.5498 0.9983 0.070 Uiso 1 1 calc R
H69B H 0.9639 0.6128 1.0466 0.070 Uiso 1 1 calc R
C70 C 0.8533(4) 0.6950(3) 1.01675(15) 0.0536(9) Uani 1 1 d .
H70A H 0.8059 0.6993 0.9813 0.064 Uiso 1 1 calc R
H70B H 0.7862 0.6686 1.0406 0.064 Uiso 1 1 calc R
C71 C 0.9529(4) 0.8030(3) 1.03965(15) 0.0548(9) Uani 1 1 d .
H71A H 0.9953 0.7996 1.0763 0.066 Uiso 1 1 calc R
H71B H 1.0238 0.8275 1.0174 0.066 Uiso 1 1 calc R
C72 C 0.8887(3) 0.8790(3) 1.04162(13) 0.0469(8) Uani 1 1 d .
H72A H 0.8152 0.8539 1.0626 0.056 Uiso 1 1 calc R
H72B H 0.9553 0.9455 1.0595 0.056 Uiso 1 1 calc R
O1 O 0.4103(3) 1.0430(2) 0.57642(9) 0.0563(6) Uani 1 1 d .
O2 O 0.1869(2) 1.15863(18) 0.67014(9) 0.0475(5) Uani 1 1 d .
O3 O 0.6285(2) 1.42259(17) 0.72673(9) 0.0488(5) Uani 1 1 d .
O4 O 0.3346(3) 0.58715(18) 0.81491(10) 0.0585(7) Uani 1 1 d .
O5 O 0.8826(2) 0.83694(19) 0.77370(10) 0.0496(6) Uani 1 1 d .
O6 O 0.8366(2) 0.89311(18) 0.98735(9) 0.0482(5) Uani 1 1 d .
P1 P 0.59455(8) 1.13765(6) 0.71866(3) 0.03913(18) Uani 1 1 d .
P2 P 0.59409(8) 0.86483(6) 0.82216(3) 0.03853(18) Uani 1 1 d .
Cl1 Cl 0.82363(8) 1.08225(6) 0.79427(3) 0.04795(19) Uani 1 1 d .
Cl2 Cl 0.36531(8) 0.91424(6) 0.74185(3) 0.04720(19) Uani 1 1 d .
Pd1 Pd 0.59257(2) 1.002878(19) 0.772212(10) 0.03883(7) Uani 1 1 d .

loop_
_atom_site_aniso_label
_atom_site_aniso_U_11
_atom_site_aniso_U_22
_atom_site_aniso_U_33
_atom_site_aniso_U_23
_atom_site_aniso_U_13
_atom_site_aniso_U_12
C1 0.0386(18) 0.064(2) 0.0446(18) 0.0160(16) 0.0119(14) 0.0223(16)
C2 0.051(2) 0.0449(18) 0.052(2) 0.0123(15) 0.0169(16) 0.0264(16)
C3 0.0491(19) 0.0444(18) 0.0466(18) 0.0130(14) 0.0252(15) 0.0192(15)
C4 0.054(2) 0.0420(17) 0.0480(19) 0.0115(14) 0.0178(16) 0.0214(15)
C5 0.0450(19) 0.0465(18) 0.0494(19) 0.0051(15) 0.0164(15) 0.0181(15)
C6 0.054(2) 0.0374(16) 0.0466(18) 0.0035(14) 0.0111(15) 0.0259(15)
C7 0.056(2) 0.063(2) 0.0404(18) 0.0111(16) 0.0168(16) 0.0288(18)
C8 0.0389(18) 0.065(2) 0.050(2) 0.0048(16) 0.0113(15) 0.0278(17)
C9 0.051(2) 0.0489(19) 0.050(2) 0.0064(15) 0.0026(16) 0.0213(16)
C10 0.058(2) 0.053(2) 0.053(2) 0.0068(16) 0.0181(17) 0.0276(18)
C11 0.056(2) 0.059(2) 0.048(2) 0.0092(16) 0.0145(17) 0.0215(18)
C12 0.054(2) 0.0451(18) 0.0491(19) 0.0169(14) 0.0257(16) 0.0270(16)
C13 0.0390(17) 0.0379(16) 0.0438(18) 0.0089(13) 0.0136(14) 0.0061(13)
C14 0.0408(18) 0.054(2) 0.0393(17) 0.0092(14) 0.0119(14) 0.0132(15)
C15 0.048(2) 0.054(2) 0.0434(18) 0.0120(15) 0.0163(15) 0.0157(16)
C16 0.0517(19) 0.0447(17) 0.0451(18) 0.0134(14) 0.0257(15) 0.0256(15)
C17 0.0456(19) 0.056(2) 0.0389(18) 0.0126(15) 0.0104(15) 0.0114(16)
C18 0.044(2) 0.069(2) 0.0363(18) 0.0057(16) 0.0038(14) 0.0115(17)
C19 0.0480(19) 0.0442(18) 0.0453(18) 0.0050(14) 0.0130(15) 0.0176(15)
C20 0.049(2) 0.0460(18) 0.0487(19) 0.0061(15) 0.0132(15) 0.0170(16)
C21 0.061(2) 0.059(2) 0.050(2) -0.0138(17) 0.0076(17) 0.0240(19)
C22 0.058(2) 0.053(2) 0.0462(19) -0.0221(16) 0.0109(16) 0.0230(17)
C23 0.057(2) 0.051(2) 0.054(2) 0.0024(16) 0.0191(17) 0.0158(17)
C24 0.060(2) 0.0471(19) 0.047(2) 0.0009(15) 0.0058(16) 0.0191(17)
C25 0.0416(18) 0.0416(18) 0.056(2) 0.0156(15) 0.0140(15) 0.0127(14)
C26 0.052(2) 0.0421(18) 0.053(2) 0.0121(15) 0.0125(16) 0.0162(16)
C27 0.061(2) 0.048(2) 0.059(2) 0.0207(16) 0.0355(18) 0.0212(17)
C28 0.058(2) 0.059(2) 0.061(2) 0.0306(18) 0.0214(18) 0.0246(18)
C29 0.061(2) 0.062(2) 0.050(2) 0.0266(18) 0.0152(18) 0.0138(19)
C30 0.047(2) 0.064(2) 0.047(2) 0.0164(16) 0.0137(15) 0.0224(17)
C31 0.0462(18) 0.0338(15) 0.0404(17) 0.0034(13) 0.0112(14) 0.0153(14)
C32 0.0437(18) 0.0479(18) 0.0468(19) -0.0042(14) 0.0178(15) 0.0209(15)
C33 0.050(2) 0.053(2) 0.047(2) 0.0150(15) 0.0188(16) 0.0140(16)
C34 0.056(2) 0.062(2) 0.049(2) 0.0029(17) 0.0121(17) 0.0159(18)
C35 0.054(2) 0.050(2) 0.0417(19) 0.0018(15) -0.0017(15) 0.0189(16)
C36 0.0462(19) 0.062(2) 0.0407(18) -0.0089(15) 0.0033(15) 0.0281(17)
C37 0.0483(19) 0.0404(17) 0.0483(19) -0.0006(14) 0.0108(15) 0.0183(15)
C38 0.0506(19) 0.0297(15) 0.0463(18) 0.0014(13) 0.0135(15) 0.0079(14)
C39 0.0411(19) 0.0491(19) 0.051(2) -0.0098(15) 0.0121(15) 0.0080(15)
C40 0.045(2) 0.054(2) 0.051(2) -0.0201(16) 0.0108(16) 0.0091(16)
C41 0.0449(19) 0.0481(19) 0.053(2) -0.0076(15) 0.0162(16) 0.0151(16)
C42 0.0464(18) 0.0512(19) 0.0376(17) 0.0004(14) 0.0164(14) 0.0217(15)
C43 0.048(2) 0.067(2) 0.054(2) 0.0031(19) -0.0141(17) -0.0019(18)
C44 0.054(2) 0.060(2) 0.057(2) -0.0010(18) -0.0135(18) 0.0084(19)
C45 0.054(2) 0.059(2) 0.054(2) 0.0202(17) -0.0085(17) 0.0112(18)
C46 0.055(2) 0.047(2) 0.060(2) -0.0179(17) 0.0028(18) 0.0080(17)
C47 0.052(2) 0.061(2) 0.062(2) -0.0213(19) -0.0118(18) 0.0140(19)
C48 0.066(3) 0.053(2) 0.058(2) -0.0282(19) -0.0074(19) 0.0071(19)
C49 0.075(3) 0.050(2) 0.066(3) -0.0159(19) 0.000(2) 0.003(2)
C50 0.061(2) 0.063(2) 0.066(3) -0.035(2) 0.0015(19) 0.024(2)
C51 0.059(2) 0.063(2) 0.0421(19) -0.0131(16) 0.0129(16) 0.0211(18)
C52 0.059(2) 0.051(2) 0.056(2) -0.0045(16) 0.0202(18) 0.0188(17)
C53 0.046(2) 0.059(2) 0.058(2) 0.0167(17) 0.0105(17) 0.0179(17)
C54 0.0338(18) 0.055(2) 0.061(2) -0.0009(17) -0.0037(15) 0.0101(15)
C55 0.050(2) 0.056(2) 0.053(2) 0.0170(16) 0.0007(16) 0.0214(17)
C56 0.053(2) 0.051(2) 0.056(2) 0.0096(16) 0.0213(17) 0.0099(17)
C57 0.063(2) 0.055(2) 0.064(2) 0.0173(19) 0.020(2) 0.0082(19)
C58 0.057(2) 0.053(2) 0.051(2) 0.0229(16) 0.0263(17) 0.0217(17)
C59 0.054(2) 0.064(2) 0.069(3) 0.001(2) 0.0122(19) 0.0157(19)
C60 0.067(2) 0.055(2) 0.057(2) 0.0140(17) 0.0160(18) 0.0284(19)
C61 0.065(3) 0.068(3) 0.063(2) 0.025(2) 0.016(2) 0.027(2)
C62 0.066(2) 0.055(2) 0.056(2) 0.0054(17) 0.0152(19) 0.0240(19)
C63 0.0375(18) 0.049(2) 0.066(2) -0.0029(17) 0.0067(16) 0.0057(15)
C64 0.0424(19) 0.057(2) 0.056(2) 0.0022(16) 0.0126(16) 0.0177(16)
C65 0.068(2) 0.063(2) 0.0444(19) -0.0049(16) 0.0160(17) 0.033(2)
C66 0.069(3) 0.059(2) 0.052(2) 0.0023(17) 0.0094(18) 0.033(2)
C67 0.051(2) 0.055(2) 0.049(2) 0.0160(16) 0.0152(16) 0.0168(17)
C68 0.059(2) 0.046(2) 0.069(2) 0.0166(17) 0.0117(19) 0.0219(17)
C69 0.059(2) 0.051(2) 0.064(2) 0.0181(18) 0.0099(18) 0.0207(18)
C70 0.046(2) 0.055(2) 0.056(2) 0.0113(17) 0.0096(16) 0.0148(16)
C71 0.056(2) 0.055(2) 0.054(2) 0.0213(17) 0.0201(17) 0.0182(17)
C72 0.0387(18) 0.0483(19) 0.0448(18) 0.0094(15) 0.0029(14) 0.0088(15)
O1 0.0555(15) 0.0681(16) 0.0371(12) -0.0029(11) -0.0002(11) 0.0191(13)
O2 0.0392(13) 0.0589(14) 0.0441(13) 0.0125(11) 0.0121(10) 0.0167(11)
O3 0.0522(14) 0.0497(13) 0.0508(14) 0.0047(11) 0.0103(11) 0.0266(11)
O4 0.0638(16) 0.0440(13) 0.0577(15) -0.0018(11) 0.0244(12) 0.0063(12)
O5 0.0404(13) 0.0595(14) 0.0525(14) 0.0151(11) 0.0178(10) 0.0194(11)
O6 0.0601(15) 0.0498(13) 0.0354(12) 0.0106(10) 0.0136(10) 0.0203(11)
P1 0.0399(4) 0.0405(4) 0.0403(4) 0.0068(3) 0.0097(3) 0.0183(4)
P2 0.0402(4) 0.0359(4) 0.0418(4) 0.0056(3) 0.0101(3) 0.0163(3)
Cl1 0.0412(4) 0.0451(4) 0.0538(5) 0.0186(4) 0.0105(4) 0.0112(3)
Cl2 0.0413(4) 0.0444(4) 0.0494(5) 0.0090(3) 0.0002(3) 0.0122(3)
Pd1 0.03937(14) 0.03946(13) 0.04053(13) 0.00716(9) 0.01022(10) 0.01726(10)

loop_
_atom_type_symbol
_atom_type_description
_atom_type_scat_dispersion_real
_atom_type_scat_dispersion_imag
_atom_type_scat_source
C C 0.0033 0.0016 'International Tables Vol C Tables 4.2.6.8 and 6.1.1.4'
H H 0.0000 0.0000 'International Tables Vol C Tables 4.2.6.8 and 6.1.1.4'
O O 0.0106 0.0060 'International Tables Vol C Tables 4.2.6.8 and 6.1.1.4'
Cl Cl 0.1484 0.1585 'International Tables Vol C Tables 4.2.6.8 and 6.1.1.4'
P P 0.1023 0.0942 'International Tables Vol C Tables 4.2.6.8 and 6.1.1.4'
Pd Pd -0.9988 1.0072 'International Tables Vol C Tables 4.2.6.8 and 6.1.1.4'

loop_
_geom_angle_atom_site_label_1
_geom_angle_atom_site_label_2
_geom_angle_atom_site_label_3
_geom_angle
C7 C1 P1 118.1(2)
C7 C1 H1 121.0
P1 C1 H1 121.0
C13 C2 P1 118.9(2)
C13 C2 H2A 107.6
P1 C2 H2A 107.6
C13 C2 H2B 107.6
P1 C2 H2B 107.6
H2A C2 H2B 107.0
C19 C3 P1 117.16(18)
C19 C3 H3A 108.0
P1 C3 H3A 108.0
C19 C3 H3B 108.0
P1 C3 H3B 108.0
H3A C3 H3B 107.3
C25 C4 P2 119.1(2)
C25 C4 H4A 107.5
P2 C4 H4A 107.5
C25 C4 H4B 107.5
P2 C4 H4B 107.5
H4A C4 H4B 107.0
C31 C5 P2 113.74(19)
C31 C5 H5A 108.8
P2 C5 H5A 108.8
C31 C5 H5B 108.8
P2 C5 H5B 108.8
H5A C5 H5B 107.7
C37 C6 P2 115.06(18)
C37 C6 H6A 108.5
P2 C6 H6A 108.5
C37 C6 H6B 108.5
P2 C6 H6B 108.5
H6A C6 H6B 107.5
C8 C7 C12 120.0
C8 C7 C1 118.97(14)
C12 C7 C1 121.03(14)
O1 C8 C7 116.56(10)
O1 C8 C9 123.40(10)
C7 C8 C9 120.0
C8 C9 C10 120.0
C8 C9 H9 120.0
C10 C9 H9 120.0
C11 C10 C9 120.0
C11 C10 H10 120.0
C9 C10 H10 120.0
C12 C11 C10 120.0
C12 C11 H11 120.0
C10 C11 H11 120.0
C11 C12 C7 120.0
C11 C12 H12 120.0
C7 C12 H12 120.0
C14 C13 C18 120.0
C14 C13 C2 117.90(13)
C18 C13 C2 122.06(13)
O2 C14 C15 124.32(9)
O2 C14 C13 115.62(9)
C15 C14 C13 120.0
C16 C15 C14 120.0
C16 C15 H15 120.0
C14 C15 H15 120.0
C15 C16 C17 120.0
C15 C16 H16 120.0
C17 C16 H16 120.0
C16 C17 C18 120.0
C16 C17 H17 120.0
C18 C17 H17 120.0
C17 C18 C13 120.0
C17 C18 H18 120.0
C13 C18 H18 120.0
C20 C19 C24 120.0
C20 C19 C3 120.82(13)
C24 C19 C3 119.00(13)
O3 C20 C19 115.73(9)
O3 C20 C21 124.26(9)
C19 C20 C21 120.0
C20 C21 C22 120.0
C20 C21 H21 120.0
C22 C21 H21 120.0
C21 C22 C23 120.0
C21 C22 H22 120.0
C23 C22 H22 120.0
C24 C23 C22 120.0
C24 C23 H23 120.0
C22 C23 H23 120.0
C23 C24 C19 120.0
C23 C24 H24 120.0
C19 C24 H24 120.0
C30 C25 C26 120.0
C30 C25 C4 118.52(14)
C26 C25 C4 121.41(14)
C27 C26 C25 120.0
C27 C26 O4 125.50(10)
C25 C26 O4 114.21(10)
C28 C27 C26 120.0
C28 C27 H27 120.0
C26 C27 H27 120.0
C27 C28 C29 120.0
C27 C28 H28 120.0
C29 C28 H28 120.0
C30 C29 C28 120.0
C30 C29 H29 120.0
C28 C29 H29 120.0
C25 C30 C29 120.0
C25 C30 H30 120.0
C29 C30 H30 120.0
C36 C31 C32 120.0
C36 C31 C5 119.98(14)
C32 C31 C5 120.02(14)
O5 C32 C31 116.24(9)
O5 C32 C33 123.75(9)
C31 C32 C33 120.0
C32 C33 C34 120.0
C32 C33 H33 120.0
C34 C33 H33 120.0
C33 C34 C35 120.0
C33 C34 H34 120.0
C35 C34 H34 120.0
C36 C35 C34 120.0
C36 C35 H35 120.0
C34 C35 H35 120.0
C31 C36 C35 120.0
C31 C36 H36 120.0
C35 C36 H36 120.0
C42 C37 C38 120.0
C42 C37 C6 120.20(12)
C38 C37 C6 119.59(12)
O6 C38 C39 123.64(9)
O6 C38 C37 116.27(9)
C39 C38 C37 120.0
C38 C39 C40 120.0
C38 C39 H39 120.0
C40 C39 H39 120.0
C41 C40 C39 120.0
C41 C40 H40 120.0
C39 C40 H40 120.0
C40 C41 C42 120.0
C40 C41 H41 120.0
C42 C41 H41 120.0
C37 C42 C41 120.0
C37 C42 H42 120.0
C41 C42 H42 120.0
C44 C43 O1 95.0(3)
C44 C43 H43A 112.7
O1 C43 H43A 112.7
C44 C43 H43B 112.7
O1 C43 H43B 112.7
H43A C43 H43B 110.2
C45 C44 C43 119.5(4)
C45 C44 H44A 107.4
C43 C44 H44A 107.4
C45 C44 H44B 107.4
C43 C44 H44B 107.4
H44A C44 H44B 107.0
C44 C45 C46 103.7(4)
C44 C45 H45A 111.0
C46 C45 H45A 111.0
C44 C45 H45B 111.0
C46 C45 H45B 111.0
H45A C45 H45B 109.0
C45 C46 C47 108.5(3)
C45 C46 H46A 110.0
C47 C46 H46A 110.0
C45 C46 H46B 110.0
C47 C46 H46B 110.0
H46A C46 H46B 108.4
C48 C47 C46 112.7(3)
C48 C47 H47A 109.0
C46 C47 H47A 109.0
C48 C47 H47B 109.0
C46 C47 H47B 109.0
H47A C47 H47B 107.8
C47 C48 C49 113.5(4)
C47 C48 H48A 108.9
C49 C48 H48A 108.9
C47 C48 H48B 108.9
C49 C48 H48B 108.9
H48A C48 H48B 107.7
C50 C49 C48 124.1(3)
C50 C49 H49A 106.3
C48 C49 H49A 106.3
C50 C49 H49B 106.3
C48 C49 H49B 106.3
H49A C49 H49B 106.4
C51 C50 C49 114.4(3)
C51 C50 H50A 108.7
C49 C50 H50A 108.7
C51 C50 H50B 108.7
C49 C50 H50B 108.7
H50A C50 H50B 107.6
C50 C51 C52 114.1(2)
C50 C51 H51A 108.7
C52 C51 H51A 108.7
C50 C51 H51B 108.7
C52 C51 H51B 108.7
H51A C51 H51B 107.6
O4 C52 C51 105.3(3)
O4 C52 H52A 110.7
C51 C52 H52A 110.7
O4 C52 H52B 110.7
C51 C52 H52B 110.7
H52A C52 H52B 108.8
O2 C53 C54 106.3(3)
O2 C53 H53A 110.5
C54 C53 H53A 110.5
O2 C53 H53B 110.5
C54 C53 H53B 110.5
H53A C53 H53B 108.7
C53 C54 C55 116.6(3)
C53 C54 H54A 108.2
C55 C54 H54A 108.2
C53 C54 H54B 108.2
C55 C54 H54B 108.2
H54A C54 H54B 107.3
C56 C55 C54 111.1(3)
C56 C55 H55A 109.4
C54 C55 H55A 109.4
C56 C55 H55B 109.4
C54 C55 H55B 109.4
H55A C55 H55B 108.0
C55 C56 C57 115.7(3)
C55 C56 H56A 108.3
C57 C56 H56A 108.3
C55 C56 H56B 108.3
C57 C56 H56B 108.3
H56A C56 H56B 107.4
C56 C57 C58 111.6(3)
C56 C57 H57A 109.3
C58 C57 H57A 109.3
C56 C57 H57B 109.3
C58 C57 H57B 109.3
H57A C57 H57B 108.0
C59 C58 C57 121.1(3)
C59 C58 H58A 107.1
C57 C58 H58A 107.1
C59 C58 H58B 107.1
C57 C58 H58B 107.1
H58A C58 H58B 106.8
C58 C59 C60 105.6(3)
C58 C59 H59A 110.6
C60 C59 H59A 110.6
C58 C59 H59B 110.6
C60 C59 H59B 110.6
H59A C59 H59B 108.8
C61 C60 C59 111.1(3)
C61 C60 H60A 109.4
C59 C60 H60A 109.4
C61 C60 H60B 109.4
C59 C60 H60B 109.4
H60A C60 H60B 108.0
C60 C61 C62 116.9(4)
C60 C61 H61A 108.1
C62 C61 H61A 108.1
C60 C61 H61B 108.1
C62 C61 H61B 108.1
H61A C61 H61B 107.3
O3 C62 C61 110.9(3)
O3 C62 H62A 109.5
C61 C62 H62A 109.5
O3 C62 H62B 109.5
C61 C62 H62B 109.5
H62A C62 H62B 108.1
O5 C63 C64 107.0(3)
O5 C63 H63A 110.3
C64 C63 H63A 110.3
O5 C63 H63B 110.3
C64 C63 H63B 110.3
H63A C63 H63B 108.6
C63 C64 C65 111.1(3)
C63 C64 H64A 109.4
C65 C64 H64A 109.4
C63 C64 H64B 109.4
C65 C64 H64B 109.4
H64A C64 H64B 108.0
C66 C65 C64 114.9(3)
C66 C65 H65A 108.5
C64 C65 H65A 108.5
C66 C65 H65B 108.5
C64 C65 H65B 108.5
H65A C65 H65B 107.5
C65 C66 C67 113.7(3)
C65 C66 H66A 108.8
C67 C66 H66A 108.8
C65 C66 H66B 108.8
C67 C66 H66B 108.8
H66A C66 H66B 107.7
C68 C67 C66 110.9(3)
C68 C67 H67A 109.5
C66 C67 H67A 109.5
C68 C67 H67B 109.5
C66 C67 H67B 109.5
H67A C67 H67B 108.1
C67 C68 C69 112.6(3)
C67 C68 H68A 109.1
C69 C68 H68A 109.1
C67 C68 H68B 109.1
C69 C68 H68B 109.1
H68A C68 H68B 107.8
C70 C69 C68 118.0(3)
C70 C69 H69A 107.8
C68 C69 H69A 107.8
C70 C69 H69B 107.8
C68 C69 H69B 107.8
H69A C69 H69B 107.1
C71 C70 C69 113.5(3)
C71 C70 H70A 108.9
C69 C70 H70A 108.9
C71 C70 H70B 108.9
C69 C70 H70B 108.9
H70A C70 H70B 107.7
C72 C71 C70 112.9(3)
C72 C71 H71A 109.0
C70 C71 H71A 109.0
C72 C71 H71B 109.0
C70 C71 H71B 109.0
H71A C71 H71B 107.8
O6 C72 C71 110.1(3)
O6 C72 H72A 109.6
C71 C72 H72A 109.6
O6 C72 H72B 109.6
C71 C72 H72B 109.6
H72A C72 H72B 108.2
C8 O1 C43 109.59(16)
C14 O2 C53 116.8(2)
C20 O3 C62 117.3(2)
C26 O4 C52 114.1(2)
C32 O5 C63 120.0(2)
C38 O6 C72 118.9(2)
C3 P1 C2 107.23(15)
C3 P1 C1 102.91(15)
C2 P1 C1 104.06(15)
C3 P1 Pd1 118.40(11)
C2 P1 Pd1 118.23(10)
C1 P1 Pd1 103.77(11)
C6 P2 C5 105.66(15)
C6 P2 C4 104.61(15)
C5 P2 C4 104.60(15)
C6 P2 Pd1 115.83(10)
C5 P2 Pd1 110.78(11)
C4 P2 Pd1 114.36(10)
Cl2 Pd1 Cl1 173.55(3)
Cl2 Pd1 P2 89.86(3)
Cl1 Pd1 P2 90.02(3)
Cl2 Pd1 P1 90.43(3)
Cl1 Pd1 P1 89.37(3)
P2 Pd1 P1 177.13(3)

loop_
_geom_bond_atom_site_label_1
_geom_bond_atom_site_label_2
_geom_bond_distance
C1 C7 1.497(3)
C1 P1 1.849(3)
C1 H1 0.9300
C2 C13 1.517(3)
C2 P1 1.836(3)
C2 H2A 0.9700
C2 H2B 0.9700
C3 C19 1.511(3)
C3 P1 1.831(3)
C3 H3A 0.9700
C3 H3B 0.9700
C4 C25 1.529(3)
C4 P2 1.838(3)
C4 H4A 0.9700
C4 H4B 0.9700
C5 C31 1.530(3)
C5 P2 1.821(3)
C5 H5A 0.9700
C5 H5B 0.9700
C6 C37 1.532(3)
C6 P2 1.816(3)
C6 H6A 0.9700
C6 H6B 0.9700
C7 C8 1.3900
C7 C12 1.3900
C8 O1 1.327(3)
C8 C9 1.3900
C9 C10 1.3900
C9 H9 0.9300
C10 C11 1.3900
C10 H10 0.9300
C11 C12 1.3900
C11 H11 0.9300
C12 H12 0.9300
C13 C14 1.3900
C13 C18 1.3901
C14 O2 1.358(2)
C14 C15 1.3900
C15 C16 1.3900
C15 H15 0.9300
C16 C17 1.3900
C16 H16 0.9300
C17 C18 1.3900
C17 H17 0.9300
C18 H18 0.9300
C19 C20 1.3900
C19 C24 1.3900
C20 O3 1.336(2)
C20 C21 1.3900
C21 C22 1.3900
C21 H21 0.9300
C22 C23 1.3900
C22 H22 0.9300
C23 C24 1.3900
C23 H23 0.9300
C24 H24 0.9300
C25 C30 1.3900
C25 C26 1.3900
C26 C27 1.3900
C26 O4 1.392(3)
C27 C28 1.3899
C27 H27 0.9300
C28 C29 1.3900
C28 H28 0.9300
C29 C30 1.3900
C29 H29 0.9300
C30 H30 0.9300
C31 C36 1.3900
C31 C32 1.3900
C32 O5 1.331(2)
C32 C33 1.3900
C33 C34 1.3900
C33 H33 0.9300
C34 C35 1.3900
C34 H34 0.9300
C35 C36 1.3900
C35 H35 0.9300
C36 H36 0.9300
C37 C42 1.3900
C37 C38 1.3900
C38 O6 1.343(2)
C38 C39 1.3899
C39 C40 1.3900
C39 H39 0.9300
C40 C41 1.3900
C40 H40 0.9300
C41 C42 1.3900
C41 H41 0.9300
C42 H42 0.9300
C43 C44 1.503(5)
C43 O1 1.539(4)
C43 H43A 0.9700
C43 H43B 0.9700
C44 C45 1.481(5)
C44 H44A 0.9700
C44 H44B 0.9700
C45 C46 1.507(5)
C45 H45A 0.9700
C45 H45B 0.9700
C46 C47 1.510(6)
C46 H46A 0.9700
C46 H46B 0.9700
C47 C48 1.498(6)
C47 H47A 0.9700
C47 H47B 0.9700
C48 C49 1.509(6)
C48 H48A 0.9700
C48 H48B 0.9700
C49 C50 1.501(5)
C49 H49A 0.9700
C49 H49B 0.9700
C50 C51 1.491(4)
C50 H50A 0.9700
C50 H50B 0.9700
C51 C52 1.525(5)
C51 H51A 0.9700
C51 H51B 0.9700
C52 O4 1.488(4)
C52 H52A 0.9700
C52 H52B 0.9700
C53 O2 1.432(4)
C53 C54 1.501(5)
C53 H53A 0.9700
C53 H53B 0.9700
C54 C55 1.516(5)
C54 H54A 0.9700
C54 H54B 0.9700
C55 C56 1.497(5)
C55 H55A 0.9700
C55 H55B 0.9700
C56 C57 1.505(5)
C56 H56A 0.9700
C56 H56B 0.9700
C57 C58 1.526(5)
C57 H57A 0.9700
C57 H57B 0.9700
C58 C59 1.486(5)
C58 H58A 0.9700
C58 H58B 0.9700
C59 C60 1.500(5)
C59 H59A 0.9700
C59 H59B 0.9700
C60 C61 1.471(5)
C60 H60A 0.9700
C60 H60B 0.9700
C61 C62 1.488(5)
C61 H61A 0.9700
C61 H61B 0.9700
C62 O3 1.470(4)
C62 H62A 0.9700
C62 H62B 0.9700
C63 O5 1.412(4)
C63 C64 1.514(5)
C63 H63A 0.9700
C63 H63B 0.9700
C64 C65 1.516(5)
C64 H64A 0.9700
C64 H64B 0.9700
C65 C66 1.500(5)
C65 H65A 0.9700
C65 H65B 0.9700
C66 C67 1.538(5)
C66 H66A 0.9700
C66 H66B 0.9700
C67 C68 1.505(5)
C67 H67A 0.9700
C67 H67B 0.9700
C68 C69 1.539(5)
C68 H68A 0.9700
C68 H68B 0.9700
C69 C70 1.518(5)
C69 H69A 0.9700
C69 H69B 0.9700
C70 C71 1.505(5)
C70 H70A 0.9700
C70 H70B 0.9700
C71 C72 1.477(5)
C71 H71A 0.9700
C71 H71B 0.9700
C72 O6 1.434(4)
C72 H72A 0.9700
C72 H72B 0.9700
P1 Pd1 2.3262(9)
P2 Pd1 2.3217(9)
Cl1 Pd1 2.2792(9)
Cl2 Pd1 2.2788(9)

loop_
_geom_torsion_atom_site_label_1
_geom_torsion_atom_site_label_2
_geom_torsion_atom_site_label_3
_geom_torsion_atom_site_label_4
_geom_torsion
P1 C1 C7 C8 -93.8(2)
P1 C1 C7 C12 86.7(2)
C12 C7 C8 O1 177.81(12)
C1 C7 C8 O1 -1.77(16)
C12 C7 C8 C9 0.0
C1 C7 C8 C9 -179.58(16)
O1 C8 C9 C10 -177.65(13)
C7 C8 C9 C10 0.0
C8 C9 C10 C11 0.0
C9 C10 C11 C12 0.0
C10 C11 C12 C7 0.0
C8 C7 C12 C11 0.0
C1 C7 C12 C11 179.57(16)
P1 C2 C13 C14 -177.08(13)
P1 C2 C13 C18 5.3(3)
C18 C13 C14 O2 -177.40(11)
C2 C13 C14 O2 4.94(15)
C18 C13 C14 C15 0.0
C2 C13 C14 C15 -177.66(15)
O2 C14 C15 C16 177.16(12)
C13 C14 C15 C16 0.0
C14 C15 C16 C17 0.0
C15 C16 C17 C18 0.0
C16 C17 C18 C13 0.0
C14 C13 C18 C17 0.0
C2 C13 C18 C17 177.56(15)
P1 C3 C19 C20 -97.08(19)
P1 C3 C19 C24 78.0(2)
C24 C19 C20 O3 179.15(11)
C3 C19 C20 O3 -5.81(14)
C24 C19 C20 C21 0.0
C3 C19 C20 C21 175.04(14)
O3 C20 C21 C22 -179.08(12)
C19 C20 C21 C22 0.0
C20 C21 C22 C23 0.0
C21 C22 C23 C24 0.0
C22 C23 C24 C19 0.0
C20 C19 C24 C23 0.0
C3 C19 C24 C23 -175.13(14)
P2 C4 C25 C30 89.7(2)
P2 C4 C25 C26 -93.2(2)
C30 C25 C26 C27 0.0
C4 C25 C26 C27 -177.06(15)
C30 C25 C26 O4 174.08(12)
C4 C25 C26 O4 -2.98(15)
C25 C26 C27 C28 0.0
O4 C26 C27 C28 -173.36(13)
C26 C27 C28 C29 0.0
C27 C28 C29 C30 0.0
C26 C25 C30 C29 0.0
C4 C25 C30 C29 177.14(15)
C28 C29 C30 C25 0.0
P2 C5 C31 C36 -89.0(2)
P2 C5 C31 C32 92.00(19)
C36 C31 C32 O5 -178.77(12)
C5 C31 C32 O5 0.27(14)
C36 C31 C32 C33 0.0
C5 C31 C32 C33 179.03(14)
O5 C32 C33 C34 178.67(12)
C31 C32 C33 C34 0.0
C32 C33 C34 C35 0.0
C33 C34 C35 C36 0.0
C32 C31 C36 C35 0.0
C5 C31 C36 C35 -179.03(14)
C34 C35 C36 C31 0.0
P2 C6 C37 C42 -27.1(2)
P2 C6 C37 C38 147.64(12)
C42 C37 C38 O6 -176.73(11)
C6 C37 C38 O6 8.48(15)
C42 C37 C38 C39 0.0
C6 C37 C38 C39 -174.79(15)
O6 C38 C39 C40 176.47(12)
C37 C38 C39 C40 0.0
C38 C39 C40 C41 0.0
C39 C40 C41 C42 0.0
C38 C37 C42 C41 0.0
C6 C37 C42 C41 174.76(15)
C40 C41 C42 C37 0.0
O1 C43 C44 C45 -59.5(4)
C43 C44 C45 C46 -179.4(3)
C44 C45 C46 C47 -162.7(3)
C45 C46 C47 C48 -161.5(3)
C46 C47 C48 C49 -172.5(3)
C47 C48 C49 C50 73.0(6)
C48 C49 C50 C51 -155.6(4)
C49 C50 C51 C52 -171.3(3)
C50 C51 C52 O4 -54.8(4)
O2 C53 C54 C55 -56.7(4)
C53 C54 C55 C56 -65.5(4)
C54 C55 C56 C57 -171.4(3)
C55 C56 C57 C58 -73.3(4)
C56 C57 C58 C59 -60.8(5)
C57 C58 C59 C60 165.0(3)
C58 C59 C60 C61 166.1(3)
C59 C60 C61 C62 75.2(5)
C60 C61 C62 O3 56.2(5)
O5 C63 C64 C65 71.9(4)
C63 C64 C65 C66 -172.0(3)
C64 C65 C66 C67 74.4(4)
C65 C66 C67 C68 -173.5(3)
C66 C67 C68 C69 -172.6(3)
C67 C68 C69 C70 -45.8(5)
C68 C69 C70 C71 -61.9(5)
C69 C70 C71 C72 175.8(3)
C70 C71 C72 O6 -64.2(4)
C7 C8 O1 C43 171.11(19)
C9 C8 O1 C43 -11.2(2)
C44 C43 O1 C8 -168.2(2)
C15 C14 O2 C53 -1.5(3)
C13 C14 O2 C53 175.7(2)
C54 C53 O2 C14 -174.5(2)
C19 C20 O3 C62 -155.5(2)
C21 C20 O3 C62 23.7(3)
C61 C62 O3 C20 155.2(3)
C27 C26 O4 C52 5.4(3)
C25 C26 O4 C52 -168.3(2)
C51 C52 O4 C26 176.9(2)
C31 C32 O5 C63 -178.8(2)
C33 C32 O5 C63 2.4(3)
C64 C63 O5 C32 -167.5(2)
C39 C38 O6 C72 3.0(3)
C37 C38 O6 C72 179.60(19)
C71 C72 O6 C38 177.6(2)
C19 C3 P1 C2 61.4(3)
C19 C3 P1 C1 170.8(2)
C19 C3 P1 Pd1 -75.6(2)
C13 C2 P1 C3 -83.2(2)
C13 C2 P1 C1 168.2(2)
C13 C2 P1 Pd1 53.9(3)
C7 C1 P1 C3 -63.5(2)
C7 C1 P1 C2 48.2(3)
C7 C1 P1 Pd1 172.50(18)
C37 C6 P2 C5 -169.8(2)
C37 C6 P2 C4 -59.7(2)
C37 C6 P2 Pd1 67.2(2)
C31 C5 P2 C6 -106.6(2)
C31 C5 P2 C4 143.3(2)
C31 C5 P2 Pd1 19.6(2)
C25 C4 P2 C6 -45.0(3)
C25 C4 P2 C5 65.9(3)
C25 C4 P2 Pd1 -172.75(17)
C6 P2 Pd1 Cl2 -156.08(11)
C5 P2 Pd1 Cl2 83.62(12)
C4 P2 Pd1 Cl2 -34.28(12)
C6 P2 Pd1 Cl1 30.38(11)
C5 P2 Pd1 Cl1 -89.93(12)
C4 P2 Pd1 Cl1 152.17(12)
C3 P1 Pd1 Cl2 155.11(11)
C2 P1 Pd1 Cl2 22.85(12)
C1 P1 Pd1 Cl2 -91.69(10)
C3 P1 Pd1 Cl1 -31.34(11)
C2 P1 Pd1 Cl1 -163.60(12)
C1 P1 Pd1 Cl1 81.85(10)
